data_2007589
loop_
_publ_author_name
'Bryan, Jeffrey C.'
'Burnett, Michael N.'
'Gakh, Andrei A.'

_publ_section_title
;
 Tetrabutylammonium and Caesium Salts of Trinitromethane
;
_journal_issue 9
_journal_name_full 'Acta Crystallographica Section C'
_journal_page_first 1229
_journal_page_last 1233
_journal_paper_doi 10.1107/S0108270198004491
_journal_volume 54
_journal_year 1998
_chemical_formula_moiety 'Cs 1+, C N3 O6 1-'
_chemical_formula_sum 'C Cs N3 O6'
_chemical_formula_weight 282.93
_chemical_name_common 'caesium trinitromethane'
_chemical_name_systematic
;
 caesium trinitromethanide
;
_space_group_IT_number 14
_symmetry_cell_setting monoclinic
_symmetry_space_group_name_Hall '-P 2yn'
_symmetry_space_group_name_H-M 'P 1 21/n 1'
_atom_type_scat_source
;International Tables for Crystallography (1992, Vol C,
 Tables 4.2.6.8 and 6.1.1.4)
;
_cell_angle_alpha 90
_cell_angle_beta 99.208(6)
_cell_angle_gamma 90
_cell_formula_units_Z 4
_cell_length_a 8.1023(5)
_cell_length_b 8.3297(4)
_cell_length_c 9.4897(9)
_cell_measurement_reflns_used 25
_cell_measurement_temperature 163(2)
_cell_measurement_theta_max 15.0
_cell_measurement_theta_min 10.2
_cell_volume 632.20(8)
_computing_cell_refinement CAD-4-PC
_computing_data_collection 'CAD-4-PC (Enraf-Nonius, 1993)'
_computing_data_reduction 'XCAD4 (Harms, 1995)'
_computing_molecular_graphics 'SHELXTL (Siemens, 1995)'
_computing_publication_material 'PLATON (Spek, 1997)'
_computing_structure_refinement 'SHELXL93 (Sheldrick, 1993)'
_computing_structure_solution 'SHELXS86 (Sheldrick, 1985)'
_diffrn_ambient_temperature 163(2)
_diffrn_measurement_device_type 'Enraf-Nonius CAD-4'
_diffrn_measurement_method '\w scans'
_diffrn_radiation_monochromator graphite
_diffrn_radiation_source 'fine-focus sealed tube'
_diffrn_radiation_type 'Mo K\a'
_diffrn_radiation_wavelength 0.71073
_diffrn_reflns_av_R_equivalents 0.034
_diffrn_reflns_av_sigmaI/netI 0.034
_diffrn_reflns_limit_h_max 9
_diffrn_reflns_limit_h_min 0
_diffrn_reflns_limit_k_max 9
_diffrn_reflns_limit_k_min -9
_diffrn_reflns_limit_l_max 11
_diffrn_reflns_limit_l_min -11
_diffrn_reflns_number 2278
_diffrn_reflns_reduction_process
;
 ?
;
_diffrn_reflns_theta_max 25
_diffrn_reflns_theta_min 3
_diffrn_standards_decay_% 4
_diffrn_standards_interval_time 120
_diffrn_standards_number 3
_exptl_absorpt_coefficient_mu 5.8
_exptl_absorpt_correction_T_max 0.478
_exptl_absorpt_correction_T_min 0.314
_exptl_absorpt_correction_type '\y scan (Siemens, 1995)'
_exptl_crystal_colour yellow
_exptl_crystal_density_diffrn 2.973
_exptl_crystal_density_meas ?
_exptl_crystal_description chunk
_exptl_crystal_F_000 520
_exptl_crystal_size_max 0.21
_exptl_crystal_size_mid 0.17
_exptl_crystal_size_min 0.13
_refine_diff_density_max 0.60
_refine_diff_density_min -0.76
_refine_ls_extinction_coef 0.0417(12)
_refine_ls_extinction_method 'SHELXL93 (Sheldrick, 1993)'
_refine_ls_goodness_of_fit_all 1.09
_refine_ls_goodness_of_fit_obs 1.10
_refine_ls_hydrogen_treatment none
_refine_ls_matrix_type full
_refine_ls_number_parameters 101
_refine_ls_number_reflns 1103
_refine_ls_number_restraints 0
_refine_ls_restrained_S_all 1.09
_refine_ls_restrained_S_obs 1.10
_refine_ls_R_factor_all 0.018
_refine_ls_R_factor_gt 0.018
_refine_ls_shift/esd_mean 0.000
_refine_ls_shift/su_max 0.000
_refine_ls_structure_factor_coef Fsqd
_refine_ls_weighting_details 'w = 1/[\s^2^(Fo^2^)+(0.0209P)^2^+0.2810P] where P=(Fo^2^+2Fc^2^)/3'
_refine_ls_weighting_scheme calc
_refine_ls_wR_factor_all 0.047
_refine_ls_wR_factor_ref 0.047
_reflns_number_gt 1039
_reflns_number_total 1103
_reflns_threshold_expression I>2\s(I)
_cod_data_source_file br1207.cif
_cod_data_source_block cscno
_cod_depositor_comments
;
The following automatic conversions were performed:
'_symmetry_cell_setting' value 'Monoclinic' changed to 'monoclinic'
according to '/home/saulius/struct/CIF-dictionaries/cif_core.dic'
dictionary named 'cif_core.dic' version 2.4.1 from 2010-06-29.

Automatic conversion script
Id: cif_fix_enum 1527 2010-12-29 10:47:43Z saulius 

The following automatic conversions were performed:

'_symmetry_cell_setting' value 'Monoclinic' changed to 'monoclinic'
according to /home/saulius/struct/CIF-dictionaries/cif_core.dic
dictionary named 'cif_core.dic' version 2.4.1 from 2010-06-29.

Automatic conversion script
Id: cif_fix_values 1715 2011-07-08 13:25:40Z adriana 

The following automatic conversions were performed:

'_exptl_crystal_density_meas' value 'not measured' was changed to '?'
- the value is perceived as not measured.

Automatic conversion script
Id: cif_fix_values 3008 2015-01-20 13:52:24Z robertas 
;
_cod_original_sg_symbol_H-M 'P 21/n'
_cod_database_code 2007589

loop_
_symmetry_equiv_pos_as_xyz
x,y,z
1/2+x,1/2-y,1/2+z
-x,-y,-z
1/2-x,1/2+y,1/2-z

loop_
_atom_site_aniso_label
_atom_site_aniso_U_11
_atom_site_aniso_U_22
_atom_site_aniso_U_33
_atom_site_aniso_U_12
_atom_site_aniso_U_13
_atom_site_aniso_U_23
Cs1 .0169(2) .0146(2) .0189(2) -.00210(10) .00410(10) -.00160(10)
O1 .0160(13) .0294(14) .047(2) .0039(11) -.0032(13) -.0055(13)
O2 .0280(15) .0146(13) .0359(15) -.0044(10) .0099(13) -.0057(9)
O3 .0135(12) .0174(11) .0273(13) .0008(10) .0005(10) -.0016(11)
O4 .0214(12) .0281(13) .0166(12) -.0033(11) .0039(9) -.0104(10)
O5 .0209(12) .0225(13) .0344(13) -.0079(11) .0052(11) -.0124(11)
O6 .0261(12) .0232(13) .0195(12) .0001(11) .0127(10) -.0027(10)
N1 .0162(14) .0167(14) .0156(13) .0010(12) .0016(11) -.0018(11)
N2 .0170(14) .0122(13) .0165(13) .0003(11) .0021(11) .0005(10)
N3 .0181(13) .0130(12) .0136(12) .0017(11) .0022(11) .0005(10)
C1 .013(2) .012(2) .017(2) .0007(12) -.0007(15) .0001(12)

loop_
_atom_site_label
_atom_site_fract_x
_atom_site_fract_y
_atom_site_fract_z
_atom_site_U_iso_or_equiv
_atom_site_thermal_displace_type
_atom_site_occupancy
Cs1 .23489(2) .12017(2) .11429(2) .01670(10) Uani 1.000
O1 1.0049(3) .4050(3) .1666(3) .0317(9) Uani 1.000
O2 .8704(4) .6284(3) .1643(3) .0256(8) Uani 1.000
O3 .4421(3) .4246(3) .1405(2) .0197(7) Uani 1.000
O4 .6292(3) .5235(3) .3064(2) .0219(7) Uani 1.000
O5 .5711(3) .1958(3) -.0005(3) .0258(7) Uani 1.000
O6 .8122(3) .2621(3) -.0547(2) .0219(7) Uani 1.000
N1 .8746(3) .4820(3) .1527(3) .0163(8) Uani 1.000
N2 .5898(3) .4501(3) .1910(3) .0153(8) Uani 1.000
N3 .6986(3) .2798(3) .0179(3) .0149(7) Uani 1.000
C1 .7177(4) .3982(4) .1216(3) .0143(12) Uani 1.000

loop_
_geom_angle_atom_site_label_1
_geom_angle_atom_site_label_2
_geom_angle_atom_site_label_3
_geom_angle_site_symmetry_1
_geom_angle_site_symmetry_3
_geom_angle
_geom_angle_publ_flag
O3 Cs1 O5 . . 50.50(10) no
O1 Cs1 O3 1_455 . 71.70(10) no
O3 Cs1 O4 . 2_454 117.40(10) no
O3 Cs1 O6 . 2_455 69.50(10) no
O3 Cs1 O5 . 3_655 113.80(10) no
O3 Cs1 O6 . 3_655 152.10(10) no
O2 Cs1 O3 3_665 . 67.20(10) no
O3 Cs1 O3 . 4_545 130.10(10) no
O3 Cs1 O4 . 4_545 134.30(10) no
O1 Cs1 O3 4_645 . 96.60(10) no
O1 Cs1 O5 1_455 . 118.40(10) no
O4 Cs1 O5 2_454 . 82.90(10) no
O5 Cs1 O6 . 2_455 103.30(10) no
O5 Cs1 O5 . 3_655 64.40(10) no
O5 Cs1 O6 . 3_655 102.70(10) no
O2 Cs1 O5 3_665 . 74.30(10) no
O3 Cs1 O5 4_545 . 145.80(10) no
O4 Cs1 O5 4_545 . 172.90(10) no
O1 Cs1 O5 4_645 . 79.80(10) no
O1 Cs1 O4 1_455 2_454 111.00(10) no
O1 Cs1 O6 1_455 2_455 69.10(10) no
O1 Cs1 O5 1_455 3_655 168.90(10) no
O1 Cs1 O6 1_455 3_655 136.10(10) no
O1 Cs1 O2 1_455 3_665 64.40(10) no
O1 Cs1 O3 1_455 4_545 85.80(10) no
O1 Cs1 O4 1_455 4_545 64.10(10) no
O1 Cs1 O1 1_455 4_645 131.50(10) no
O4 Cs1 O6 2_454 2_455 173.00(10) no
O4 Cs1 O5 2_454 3_655 58.10(10) no
O4 Cs1 O6 2_454 3_655 57.20(10) no
O2 Cs1 O4 3_665 2_454 60.80(10) no
O3 Cs1 O4 4_545 2_454 112.20(10) no
O4 Cs1 O4 2_454 4_545 89.90(10) no
O1 Cs1 O4 4_645 2_454 115.90(10) no
O5 Cs1 O6 3_655 2_455 121.50(10) no
O6 Cs1 O6 2_455 3_655 117.60(10) no
O2 Cs1 O6 3_665 2_455 123.70(10) no
O3 Cs1 O6 4_545 2_455 60.90(10) no
O4 Cs1 O6 4_545 2_455 83.90(10) no
O1 Cs1 O6 4_645 2_455 62.90(10) no
O5 Cs1 O6 3_655 3_655 38.50(10) no
O2 Cs1 O5 3_665 3_655 108.00(10) no
O3 Cs1 O5 4_545 3_655 96.80(10) no
O4 Cs1 O5 4_545 3_655 111.80(10) no
O1 Cs1 O5 4_645 3_655 58.70(10) no
O2 Cs1 O6 3_665 3_655 117.70(10) no
O3 Cs1 O6 4_545 3_655 65.90(10) no
O4 Cs1 O6 4_545 3_655 73.30(10) no
O1 Cs1 O6 4_645 3_655 67.50(10) no
O2 Cs1 O3 3_665 4_545 139.90(10) no
O2 Cs1 O4 3_665 4_545 102.10(10) no
O1 Cs1 O2 4_645 3_665 154.10(10) no
O3 Cs1 O4 4_545 4_545 38.30(10) no
O1 Cs1 O3 4_645 4_545 66.00(10) no
O1 Cs1 O4 4_645 4_545 103.60(10) no
Cs1 O1 N1 1_655 . 155.8(2) no
Cs1 O1 N1 4_655 . 103.9(2) no
Cs1 O1 Cs1 1_655 4_655 100.30(10) no
Cs1 O2 N1 3_665 . 123.7(2) no
Cs1 O3 N2 . . 131.8(2) no
Cs1 O3 Cs1 . 4_555 99.90(10) no
Cs1 O3 N2 4_555 . 98.2(2) no
Cs1 O4 N2 2_555 . 128.4(2) no
Cs1 O4 N2 4_555 . 102.1(2) no
Cs1 O4 Cs1 2_555 4_555 90.10(10) no
Cs1 O5 N3 . . 144.3(2) no
Cs1 O5 Cs1 . 3_655 115.60(10) no
Cs1 O5 N3 3_655 . 93.8(2) no
Cs1 O6 N3 2_554 . 117.0(2) no
Cs1 O6 N3 3_655 . 97.8(2) no
Cs1 O6 Cs1 2_554 3_655 97.40(10) no
O1 N1 O2 . . 123.2(3) yes
O1 N1 C1 . . 119.1(3) yes
O2 N1 C1 . . 117.7(3) yes
O3 N2 O4 . . 121.3(3) yes
O3 N2 C1 . . 121(3) yes
O4 N2 C1 . . 117.7(3) yes
O5 N3 O6 . . 122(3) yes
O5 N3 C1 . . 120(3) yes
O6 N3 C1 . . 118(3) yes
N1 C1 N2 . . 117.1(3) yes
N1 C1 N3 . . 119.1(3) yes
N2 C1 N3 . . 123.7(3) yes

loop_
_geom_bond_atom_site_label_1
_geom_bond_atom_site_label_2
_geom_bond_site_symmetry_1
_geom_bond_site_symmetry_2
_geom_bond_distance
_geom_bond_publ_flag
Cs1 O3 . . 3.029(2) yes
Cs1 O5 . . 3.155(3) yes
Cs1 O1 . 1_455 3.105(3) yes
Cs1 O4 . 2_454 3.147(2) yes
Cs1 O6 . 2_455 3.254(2) yes
Cs1 O5 . 3_655 3.333(3) yes
Cs1 O6 . 3_655 3.246(3) yes
Cs1 O2 . 3_665 3.374(3) yes
Cs1 O3 . 4_545 3.346(2) yes
Cs1 O4 . 4_545 3.260(2) yes
Cs1 O1 . 4_645 3.252(3) yes
O1 N1 . . 1.224(4) yes
O2 N1 . . 1.225(4) yes
O3 N2 . . 1.234(3) yes
O4 N2 . . 1.250(3) yes
O5 N3 . . 1.237(4) yes
O6 N3 . . 1.244(3) yes
N1 C1 . . 1.439(4) yes
N2 C1 . . 1.383(4) yes
N3 C1 . . 1.384(4) yes

loop_
_geom_torsion_atom_site_label_1
_geom_torsion_atom_site_label_2
_geom_torsion_atom_site_label_3
_geom_torsion_atom_site_label_4
_geom_torsion_site_symmetry_1
_geom_torsion_site_symmetry_3
_geom_torsion_site_symmetry_4
_geom_torsion
_geom_torsion_publ_flag
O5 Cs1 O3 N2 . . . -57.0(2) no
O5 Cs1 O3 Cs1 . . 4_555 -167.50(10) no
O1 Cs1 O3 N2 1_455 . . 145.7(2) no
O1 Cs1 O3 Cs1 1_455 . 4_555 35.20(10) no
O4 Cs1 O3 N2 2_454 . . -109.7(2) no
O4 Cs1 O3 Cs1 2_454 . 4_555 139.90(10) no
O6 Cs1 O3 N2 2_455 . . 71.8(2) no
O6 Cs1 O3 Cs1 2_455 . 4_555 -38.70(10) no
O5 Cs1 O3 N2 3_655 . . -44.6(2) no
O5 Cs1 O3 Cs1 3_655 . 4_555 -155.10(10) no
O6 Cs1 O3 N2 3_655 . . -38.7(3) no
O6 Cs1 O3 Cs1 3_655 . 4_555 -149.20(10) no
O2 Cs1 O3 N2 3_665 . . -145.1(3) no
O2 Cs1 O3 Cs1 3_665 . 4_555 104.40(10) no
O3 Cs1 O3 N2 4_545 . . 78.0(3) no
O3 Cs1 O3 Cs1 4_545 . 4_555 -32.40(10) no
O4 Cs1 O3 N2 4_545 . . 130.2(2) no
O4 Cs1 O3 Cs1 4_545 . 4_555 19.80(10) no
O1 Cs1 O3 N2 4_645 . . 14.0(2) no
O1 Cs1 O3 Cs1 4_645 . 4_555 -96.50(10) no
O3 Cs1 O5 N3 . . . 25.1(3) no
O3 Cs1 O5 Cs1 . . 3_655 167.50(10) no
O1 Cs1 O5 N3 1_455 . . 49.6(4) no
O1 Cs1 O5 Cs1 1_455 . 3_655 -168.00(10) no
O4 Cs1 O5 N3 2_454 . . 159.7(4) no
O4 Cs1 O5 Cs1 2_454 . 3_655 -57.90(10) no
O6 Cs1 O5 N3 2_455 . . -23.6(4) no
O6 Cs1 O5 Cs1 2_455 . 3_655 118.80(10) no
O5 Cs1 O5 N3 3_655 . . -142.4(4) no
O5 Cs1 O5 Cs1 3_655 . 3_655 0.00(10) no
O6 Cs1 O5 N3 3_655 . . -146.3(3) no
O6 Cs1 O5 Cs1 3_655 . 3_655 -3.90(10) no
O2 Cs1 O5 N3 3_665 . . 98.2(3) no
O2 Cs1 O5 Cs1 3_665 . 3_655 -119.40(10) no
O3 Cs1 O5 N3 4_545 . . -80.7(4) no
O3 Cs1 O5 Cs1 4_545 . 3_655 61.7(2) no
O1 Cs1 O5 N3 4_645 . . -82.3(3) no
O1 Cs1 O5 Cs1 4_645 . 3_655 60.10(10) no
O3 Cs1 O1 N1 . 1_455 1_455 143.7(5) no
O3 Cs1 O1 Cs1 . 1_455 4_555 -36.40(10) no
O5 Cs1 O1 N1 . 1_455 1_455 124.0(5) no
O5 Cs1 O1 Cs1 . 1_455 4_555 -56.20(10) no
O3 Cs1 O4 N2 . 2_454 2_454 -36.2(3) no
O5 Cs1 O4 N2 . 2_454 2_454 -74.3(2) no
O3 Cs1 O6 N3 . 2_455 2_455 142.5(2) no
O3 Cs1 O6 Cs1 . 2_455 4_555 39.80(10) no
O5 Cs1 O6 N3 . 2_455 2_455 -179.4(2) no
O5 Cs1 O6 Cs1 . 2_455 4_555 77.90(10) no
O3 Cs1 O5 Cs1 . 3_655 3_655 -10.50(10) no
O3 Cs1 O5 N3 . 3_655 3_655 -169.6(2) no
O5 Cs1 O5 Cs1 . 3_655 3_655 0.00(10) no
O5 Cs1 O5 N3 . 3_655 3_655 -159.1(2) no
O3 Cs1 O6 N3 . 3_655 3_655 -23.6(2) no
O3 Cs1 O6 Cs1 . 3_655 4_545 95.10(10) no
O5 Cs1 O6 N3 . 3_655 3_655 -9.2(2) no
O5 Cs1 O6 Cs1 . 3_655 4_545 109.40(10) no
O3 Cs1 O2 N1 . 3_665 3_665 -38.3(3) no
O5 Cs1 O2 N1 . 3_665 3_665 -91.4(3) no
O3 Cs1 O3 Cs1 . 4_545 4_545 -112.70(10) no
O3 Cs1 O3 N2 . 4_545 4_545 112.2(2) no
O5 Cs1 O3 Cs1 . 4_545 4_545 -36.70(10) no
O5 Cs1 O3 N2 . 4_545 4_545 -171.8(2) no
O3 Cs1 O4 N2 . 4_545 4_545 -100.8(2) no
O3 Cs1 O1 Cs1 . 4_645 4_545 165.20(10) no
O3 Cs1 O1 N1 . 4_645 4_645 -14.9(2) no
O5 Cs1 O1 Cs1 . 4_645 4_545 -147.00(10) no
O5 Cs1 O1 N1 . 4_645 4_645 32.9(2) no
Cs1 O1 N1 O2 1_655 . . -151.5(4) no
Cs1 O1 N1 C1 1_655 . . 28.7(7) no
Cs1 O1 N1 O2 4_655 . . 28.7(4) no
Cs1 O1 N1 C1 4_655 . . -151.1(2) no
Cs1 O2 N1 O1 3_665 . . 107.7(3) no
Cs1 O2 N1 C1 3_665 . . -72.5(3) no
Cs1 O3 N2 O4 . . . -107.9(3) no
Cs1 O3 N2 C1 . . . 72.1(3) no
Cs1 O3 N2 O4 4_555 . . 3.3(3) no
Cs1 O3 N2 C1 4_555 . . -176.7(2) no
Cs1 O4 N2 O3 2_555 . . 96.4(3) no
Cs1 O4 N2 C1 2_555 . . -83.5(3) no
Cs1 O4 N2 O3 4_555 . . -3.4(3) no
Cs1 O4 N2 C1 4_555 . . 176.6(2) no
Cs1 O5 N3 O6 . . . 175.9(2) no
Cs1 O5 N3 C1 . . . -4.3(5) no
Cs1 O5 N3 O6 3_655 . . 29.4(3) no
Cs1 O5 N3 C1 3_655 . . -150.9(2) no
Cs1 O6 N3 O5 2_554 . . 72.0(3) no
Cs1 O6 N3 C1 2_554 . . -107.8(3) no
Cs1 O6 N3 O5 3_655 . . -30.5(3) no
Cs1 O6 N3 C1 3_655 . . 149.8(2) no
O1 N1 C1 N2 . . . 139.3(3) yes
O1 N1 C1 N3 . . . -45.4(4) yes
O2 N1 C1 N2 . . . -40.5(4) yes
O2 N1 C1 N3 . . . 134.8(3) yes
O3 N2 C1 N1 . . . 156.3(3) yes
O3 N2 C1 N3 . . . -18.8(5) yes
O4 N2 C1 N1 . . . -23.8(4) yes
O4 N2 C1 N3 . . . 161.1(3) yes
O5 N3 C1 N1 . . . 172.9(3) yes
O5 N3 C1 N2 . . . -12.1(5) yes
O6 N3 C1 N1 . . . -7.3(4) yes
O6 N3 C1 N2 . . . 167.7(3) yes
